data_7036263
loop_
_publ_author_name
'Shi, Zhenzhen'
'Pan, Zhaorui'
'Zhang, Chuanlei'
'Zheng, Hegen'

_publ_section_title
;
 Syntheses, structures, and properties of six cobalt(ii) complexes based
 on a tripodal tris(4-(1H-1,2,4-triazol-1-yl)phenyl)amine ligand.
;
_journal_issue 38
_journal_name_full 'Dalton transactions (Cambridge, England : 2003)'
_journal_page_first 16854
_journal_page_last 16864
_journal_paper_doi 10.1039/c5dt02774h
_journal_volume 44
_journal_year 2015
_chemical_formula_moiety 'C104 H84 Co2 N32 O14'
_chemical_formula_sum 'C104 H84 Co2 N32 O14'
_chemical_formula_weight 2123.89
_space_group_crystal_system triclinic
_space_group_IT_number 1
_space_group_name_Hall 'P 1'
_space_group_name_H-M_alt 'P 1'
_symmetry_space_group_name_Hall 'P 1'
_symmetry_space_group_name_H-M 'P 1'
_atom_sites_solution_hydrogens mixed
_atom_sites_solution_primary direct
_atom_sites_solution_secondary difmap
_audit_creation_method SHELXL-2014/7
_audit_update_record
;
2015-08-15 deposited with the CCDC.
2015-08-24 downloaded from the CCDC.
;
_cell_angle_alpha 111.8810(10)
_cell_angle_beta 107.7390(10)
_cell_angle_gamma 94.2350(10)
_cell_formula_units_Z 1
_cell_length_a 11.8012(10)
_cell_length_b 15.9766(13)
_cell_length_c 16.0411(13)
_cell_measurement_reflns_used 8969
_cell_measurement_temperature 123(2)
_cell_measurement_theta_max 28.09
_cell_measurement_theta_min 2.55
_cell_volume 2612.3(4)
_computing_cell_refinement 'Bruker SMART'
_computing_data_collection 'Bruker SMART'
_computing_data_reduction 'Bruker SAINT'
_computing_molecular_graphics 'Bruker SHELXTL'
_computing_publication_material 'Bruker SHELXTL'
_computing_structure_refinement 'SHELXL-2014/7 (Sheldrick, 2014)'
_computing_structure_solution 'SHELXS-97 (Sheldrick, 1990)'
_diffrn_ambient_temperature 123(2)
_diffrn_measured_fraction_theta_full 0.984
_diffrn_measured_fraction_theta_max 0.984
_diffrn_measurement_device_type 'CCD area detector'
_diffrn_measurement_method 'phi and omega scans'
_diffrn_radiation_type MoK\a
_diffrn_radiation_wavelength 0.71073
_diffrn_reflns_av_R_equivalents 0.0283
_diffrn_reflns_av_unetI/netI 0.0573
_diffrn_reflns_laue_measured_fraction_full 0.984
_diffrn_reflns_laue_measured_fraction_max 0.984
_diffrn_reflns_limit_h_max 14
_diffrn_reflns_limit_h_min -14
_diffrn_reflns_limit_k_max 19
_diffrn_reflns_limit_k_min -19
_diffrn_reflns_limit_l_max 20
_diffrn_reflns_limit_l_min -19
_diffrn_reflns_number 21683
_diffrn_reflns_point_group_measured_fraction_full 0.984
_diffrn_reflns_point_group_measured_fraction_max 0.984
_diffrn_reflns_theta_full 25.242
_diffrn_reflns_theta_max 26.372
_diffrn_reflns_theta_min 1.466
_diffrn_source 'fine-focus sealed tube'
_exptl_absorpt_coefficient_mu 0.396
_exptl_absorpt_correction_T_max 0.9321
_exptl_absorpt_correction_T_min 0.8971
_exptl_absorpt_correction_type multi-scan
_exptl_absorpt_process_details sadabs
_exptl_crystal_colour red
_exptl_crystal_density_diffrn 1.350
_exptl_crystal_description clock
_exptl_crystal_F_000 1098
_exptl_crystal_size_max 0.280
_exptl_crystal_size_mid 0.250
_exptl_crystal_size_min 0.180
_refine_diff_density_max 0.888
_refine_diff_density_min -0.935
_refine_diff_density_rms 0.088
_refine_ls_abs_structure_details
;
 Refined as a perfect inversion twin.
;
_refine_ls_abs_structure_Flack 0.5
_refine_ls_extinction_method none
_refine_ls_goodness_of_fit_ref 1.067
_refine_ls_hydrogen_treatment constr
_refine_ls_matrix_type full
_refine_ls_number_parameters 1368
_refine_ls_number_reflns 15854
_refine_ls_number_restraints 2291
_refine_ls_restrained_S_all 1.076
_refine_ls_R_factor_all 0.0649
_refine_ls_R_factor_gt 0.0589
_refine_ls_shift/su_max 0.013
_refine_ls_shift/su_mean 0.000
_refine_ls_structure_factor_coef Fsqd
_refine_ls_weighting_details 'w=1/[\s^2^(Fo^2^)+(0.1136P)^2^+1.3731P] where P=(Fo^2^+2Fc^2^)/3'
_refine_ls_weighting_scheme calc
_refine_ls_wR_factor_gt 0.1681
_refine_ls_wR_factor_ref 0.1758
_reflns_Friedel_coverage 1.000
_reflns_friedel_fraction_full 0.984
_reflns_friedel_fraction_max 0.984
_reflns_number_gt 14170
_reflns_number_total 15854
_reflns_threshold_expression 'I > 2\s(I)'
_cod_data_source_file c5dt02774h2.cif
_cod_data_source_block 4
_cod_depositor_comments 'Adding full bibliography for 7036260--7036265.cif.'
_cod_database_code 7036263
_shelx_shelxl_version_number 2014/7
_shelx_space_group_comment
;
The symmetry employed for this shelxl refinement is uniquely defined
by the following loop, which should always be used as a source of
symmetry information in preference to the above space-group names.
They are only intended as comments.
;
_shelx_estimated_absorpt_t_min 0.897
_shelx_estimated_absorpt_t_max 0.932

loop_
_space_group_symop_operation_xyz
'x, y, z'

loop_
_atom_site_label
_atom_site_type_symbol
_atom_site_fract_x
_atom_site_fract_y
_atom_site_fract_z
_atom_site_U_iso_or_equiv
_atom_site_adp_type
_atom_site_occupancy
_atom_site_site_symmetry_order
_atom_site_calc_flag
_atom_site_refinement_flags_posn
_atom_site_refinement_flags_adp
Co1 Co 0.85110(6) 1.34437(5) 0.97979(5) 0.01959(19) Uani 1 1 d . .
Co2 Co 0.37989(5) 0.13783(4) 0.17979(4) 0.01539(17) Uani 1 1 d . .
C1 C 0.8389(6) 1.1395(4) 0.8509(5) 0.0253(11) Uani 1 1 d . U
H1 H 0.8650 1.1255 0.9055 0.030 Uiso 1 1 calc R U
C2 C 0.7844(6) 1.2061(5) 0.7594(5) 0.0287(13) Uani 1 1 d . U
H2 H 0.7641 1.2531 0.7382 0.034 Uiso 1 1 calc R U
C3 C 0.8759(6) 0.4772(4) 0.8820(5) 0.0233(11) Uani 1 1 d . U
H3 H 0.8000 0.4931 0.8824 0.028 Uiso 1 1 calc R U
C4 C 1.0306(6) 0.4193(5) 0.9009(5) 0.0275(12) Uani 1 1 d . U
H4 H 1.0864 0.3837 0.9188 0.033 Uiso 1 1 calc R U
C5 C 0.8607(6) 0.4714(5) 0.1867(5) 0.0259(11) Uani 1 1 d . U
H5 H 0.8052 0.4250 0.1865 0.031 Uiso 1 1 calc R U
C6 C 0.9710(8) 0.5444(6) 0.1478(6) 0.0448(17) Uani 1 1 d . U
H6 H 1.0115 0.5592 0.1106 0.054 Uiso 1 1 calc R U
C7 C 0.8251(6) 0.9848(4) 0.7252(5) 0.0227(10) Uani 1 1 d . U
C8 C 0.9004(6) 0.9535(4) 0.7863(5) 0.0221(10) Uani 1 1 d . U
H8 H 0.9441 0.9938 0.8519 0.027 Uiso 1 1 calc R U
C9 C 0.9109(6) 0.8623(5) 0.7502(5) 0.0235(10) Uani 1 1 d . U
H9 H 0.9640 0.8405 0.7914 0.028 Uiso 1 1 calc R U
C10 C 0.8460(6) 0.8021(5) 0.6554(5) 0.0246(9) Uani 1 1 d . U
C11 C 0.7706(6) 0.8357(5) 0.5951(5) 0.0246(10) Uani 1 1 d . U
H11 H 0.7256 0.7952 0.5298 0.029 Uiso 1 1 calc R U
C12 C 0.7605(6) 0.9265(5) 0.6286(5) 0.0242(11) Uani 1 1 d . U
H12 H 0.7104 0.9492 0.5867 0.029 Uiso 1 1 calc R U
C13 C 0.8809(6) 0.6603(4) 0.6771(5) 0.0241(9) Uani 1 1 d . U
C14 C 0.8156(6) 0.6638(4) 0.7382(5) 0.0254(10) Uani 1 1 d . U
H14 H 0.7553 0.7000 0.7410 0.030 Uiso 1 1 calc R U
C15 C 0.8394(6) 0.6147(4) 0.7939(4) 0.0224(10) Uani 1 1 d . U
H15 H 0.7966 0.6178 0.8361 0.027 Uiso 1 1 calc R U
C16 C 0.9253(6) 0.5609(5) 0.7885(5) 0.0235(10) Uani 1 1 d . U
C17 C 0.9908(6) 0.5561(5) 0.7298(5) 0.0265(10) Uani 1 1 d . U
H17 H 1.0495 0.5186 0.7266 0.032 Uiso 1 1 calc R U
C18 C 0.9691(6) 0.6076(5) 0.6749(5) 0.0272(10) Uani 1 1 d . U
H18 H 1.0154 0.6065 0.6355 0.033 Uiso 1 1 calc R U
C19 C 0.8705(6) 0.6696(4) 0.5275(5) 0.0242(9) Uani 1 1 d . U
C20 C 0.9588(6) 0.7141(5) 0.5084(5) 0.0324(11) Uani 1 1 d . U
H20 H 1.0088 0.7720 0.5555 0.039 Uiso 1 1 calc R U
C21 C 0.9739(7) 0.6738(5) 0.4206(5) 0.0342(12) Uani 1 1 d . U
H21 H 1.0365 0.7033 0.4089 0.041 Uiso 1 1 calc R U
C22 C 0.9004(6) 0.5928(5) 0.3514(5) 0.0281(11) Uani 1 1 d . U
C23 C 0.8095(6) 0.5470(5) 0.3679(5) 0.0309(11) Uani 1 1 d . U
H23 H 0.7585 0.4899 0.3196 0.037 Uiso 1 1 calc R U
C24 C 0.7951(6) 0.5867(5) 0.4569(5) 0.0309(10) Uani 1 1 d . U
H24 H 0.7334 0.5567 0.4690 0.037 Uiso 1 1 calc R U
C25 C 0.5849(6) 1.3527(5) 0.9063(5) 0.0274(11) Uani 1 1 d . U
C26 C 0.0787(6) 1.2992(5) 0.2608(5) 0.0272(11) Uani 1 1 d . U
C27 C 0.4890(6) 1.3807(5) 0.8410(5) 0.0275(11) Uani 1 1 d . U
C28 C 0.3739(5) 1.3817(5) 0.8496(5) 0.0286(10) Uani 1 1 d . U
H28 H 0.3574 1.3652 0.8965 0.034 Uiso 1 1 calc R U
C29 C 0.2831(6) 1.4069(5) 0.7888(5) 0.0291(11) Uani 1 1 d . U
H29 H 0.2059 1.4091 0.7952 0.035 Uiso 1 1 calc R U
C30 C 0.3084(6) 1.4284(5) 0.7192(5) 0.0288(11) Uani 1 1 d . U
C31 C 0.4196(6) 1.4252(5) 0.7095(5) 0.0314(11) Uani 1 1 d . U
H31 H 0.4351 1.4392 0.6608 0.038 Uiso 1 1 calc R U
C32 C 0.5098(6) 1.4017(5) 0.7703(5) 0.0279(11) Uani 1 1 d . U
H32 H 0.5867 1.4001 0.7631 0.033 Uiso 1 1 calc R U
C33 C 0.1087(6) 1.3377(5) 0.3677(5) 0.0264(11) Uani 1 1 d . U
C34 C 0.1079(6) 1.4293(5) 0.4171(5) 0.0283(11) Uani 1 1 d . U
H34 H 0.0807 1.4653 0.3823 0.034 Uiso 1 1 calc R U
C35 C 0.1465(6) 1.4698(5) 0.5176(5) 0.0300(11) Uani 1 1 d . U
H35 H 0.1476 1.5331 0.5515 0.036 Uiso 1 1 calc R U
C36 C 0.1833(6) 1.4151(5) 0.5667(5) 0.0299(11) Uani 1 1 d . U
C37 C 0.1789(6) 1.3220(6) 0.5182(5) 0.0325(11) Uani 1 1 d . U
H37 H 0.2011 1.2848 0.5525 0.039 Uiso 1 1 calc R U
C38 C 0.1410(6) 1.2838(5) 0.4172(5) 0.0325(12) Uani 1 1 d . U
H38 H 0.1376 1.2201 0.3829 0.039 Uiso 1 1 calc R U
C39 C 0.4099(5) 0.2830(4) 0.0981(5) 0.0264(10) Uani 1 1 d . U
H39 H 0.3265 0.2672 0.0581 0.032 Uiso 1 1 calc R U
C40 C 0.5814(5) 0.2813(4) 0.1848(5) 0.0263(10) Uani 1 1 d . U
H40 H 0.6448 0.2607 0.2199 0.032 Uiso 1 1 calc R U
C42 C -0.1970(9) 0.8008(8) 0.1887(6) 0.085(2) Uani 1 1 d G U
H42 H -0.2365 0.8313 0.2313 0.102 Uiso 1 1 calc R U
N16 N -0.2504(6) 0.7520(8) 0.0871(6) 0.100(2) Uani 1 1 d G U
C41 C -0.1558(8) 0.7274(7) 0.0513(7) 0.0745(17) Uani 1 1 d G U
H41 H -0.1640 0.6897 -0.0130 0.089 Uiso 1 1 calc R U
C43 C 0.6371(7) 0.9424(5) -0.0708(6) 0.0389(13) Uani 1 1 d . U
H43 H 0.6456 0.9880 -0.0095 0.047 Uiso 1 1 calc R U
C44 C 0.6427(6) 0.8732(5) -0.2070(6) 0.0392(14) Uani 1 1 d . U
H44 H 0.6567 0.8625 -0.2650 0.047 Uiso 1 1 calc R U
C45 C 0.4561(6) 0.4427(4) 0.1111(5) 0.0282(10) Uani 1 1 d . U
C46 C 0.5444(6) 0.5047(5) 0.1104(5) 0.0343(11) Uani 1 1 d . U
H46 H 0.6249 0.4948 0.1203 0.041 Uiso 1 1 calc R U
C47 C 0.5140(6) 0.5801(5) 0.0951(5) 0.0357(11) Uani 1 1 d . U
H47 H 0.5744 0.6236 0.0961 0.043 Uiso 1 1 calc R U
C48 C 0.3964(6) 0.5938(5) 0.0783(5) 0.0331(10) Uani 1 1 d . U
C49 C 0.3076(6) 0.5299(5) 0.0745(5) 0.0324(10) Uani 1 1 d . U
H49 H 0.2254 0.5367 0.0583 0.039 Uiso 1 1 calc R U
C50 C 0.3396(6) 0.4553(4) 0.0948(5) 0.0304(10) Uani 1 1 d . U
H50 H 0.2804 0.4134 0.0971 0.036 Uiso 1 1 calc R U
C51 C 0.2625(6) 0.7032(5) 0.0803(5) 0.0358(10) Uani 1 1 d . U
C52 C 0.1722(7) 0.7218(5) 0.0114(6) 0.0403(11) Uani 1 1 d . U
H52 H 0.1814 0.7163 -0.0471 0.048 Uiso 1 1 calc R U
C53 C 0.0709(8) 0.7481(6) 0.0309(7) 0.0523(14) Uani 1 1 d . U
H53 H 0.0113 0.7633 -0.0132 0.063 Uiso 1 1 calc R U
C54 C 0.0557(8) 0.7524(6) 0.1162(7) 0.0520(13) Uani 1 1 d . U
C55 C 0.1419(7) 0.7372(6) 0.1811(6) 0.0470(11) Uani 1 1 d . U
H55 H 0.1318 0.7424 0.2392 0.056 Uiso 1 1 calc R U
C56 C 0.2439(7) 0.7142(5) 0.1655(6) 0.0397(11) Uani 1 1 d . U
H56 H 0.3050 0.7051 0.2140 0.048 Uiso 1 1 calc R U
C57 C 0.4248(6) 0.7165(5) 0.0215(5) 0.0329(10) Uani 1 1 d . U
C58 C 0.4379(7) 0.6670(5) -0.0649(5) 0.0369(11) Uani 1 1 d . U
H58 H 0.4082 0.6021 -0.0962 0.044 Uiso 1 1 calc R U
C59 C 0.4935(6) 0.7106(5) -0.1066(5) 0.0369(12) Uani 1 1 d . U
H59 H 0.5054 0.6761 -0.1648 0.044 Uiso 1 1 calc R U
C60 C 0.5315(6) 0.8054(4) -0.0617(5) 0.0304(10) Uani 1 1 d . U
C61 C 0.5171(6) 0.8562(5) 0.0238(5) 0.0331(11) Uani 1 1 d . U
H61 H 0.5441 0.9214 0.0542 0.040 Uiso 1 1 calc R U
C62 C 0.4628(6) 0.8109(5) 0.0646(5) 0.0338(11) Uani 1 1 d . U
H62 H 0.4514 0.8453 0.1230 0.041 Uiso 1 1 calc R U
C63 C 0.4690(7) 0.2846(5) 0.4015(5) 0.0380(15) Uani 1 1 d . U
H63 H 0.5026 0.2415 0.4241 0.046 Uiso 1 1 calc R U
C64 C 0.3745(6) 0.3399(5) 0.3093(5) 0.0263(11) Uani 1 1 d . U
H64 H 0.3259 0.3474 0.2543 0.032 Uiso 1 1 calc R U
C65 C 0.3615(6) 1.0082(4) 0.9719(5) 0.0228(11) Uani 1 1 d . U
H65 H 0.4227 1.0497 0.9710 0.027 Uiso 1 1 calc R U
C66 C 0.2377(6) 0.9453(5) 1.0115(5) 0.0295(13) Uani 1 1 d . U
H66 H 0.1930 0.9358 1.0486 0.035 Uiso 1 1 calc R U
C67 C 0.1875(6) 1.0446(5) 0.2405(5) 0.0255(12) Uani 1 1 d . U
H67 H 0.1251 1.0700 0.2115 0.031 Uiso 1 1 calc R U
C68 C 0.3584(6) 1.0123(5) 0.2877(5) 0.0241(11) Uani 1 1 d . U
H68 H 0.4413 1.0079 0.3008 0.029 Uiso 1 1 calc R U
C69 C 0.4039(6) 0.4987(4) 0.4332(5) 0.0259(10) Uani 1 1 d . U
C70 C 0.3258(7) 0.5288(5) 0.3703(5) 0.0309(12) Uani 1 1 d . U
H70 H 0.2853 0.4885 0.3043 0.037 Uiso 1 1 calc R U
C71 C 0.3081(7) 0.6195(5) 0.4061(5) 0.0296(11) Uani 1 1 d . U
H71 H 0.2538 0.6404 0.3646 0.036 Uiso 1 1 calc R U
C72 C 0.3699(6) 0.6786(5) 0.5020(5) 0.0268(10) Uani 1 1 d . U
C73 C 0.4482(7) 0.6483(5) 0.5646(5) 0.0290(11) Uani 1 1 d . U
H73 H 0.4890 0.6884 0.6306 0.035 Uiso 1 1 calc R U
C74 C 0.4650(7) 0.5571(5) 0.5276(5) 0.0280(11) Uani 1 1 d . U
H74 H 0.5195 0.5360 0.5687 0.034 Uiso 1 1 calc R U
C75 C 0.3324(6) 0.8073(4) 0.6283(5) 0.0280(10) Uani 1 1 d . U
C76 C 0.3743(6) 0.9007(4) 0.6852(5) 0.0306(10) Uani 1 1 d . U
H76 H 0.4136 0.9379 0.6634 0.037 Uiso 1 1 calc R U
C77 C 0.3605(6) 0.9410(4) 0.7726(5) 0.0301(11) Uani 1 1 d . U
H77 H 0.3883 1.0057 0.8102 0.036 Uiso 1 1 calc R U
C78 C 0.3067(6) 0.8875(4) 0.8047(5) 0.0259(10) Uani 1 1 d . U
C79 C 0.2632(6) 0.7933(4) 0.7500(5) 0.0281(11) Uani 1 1 d . U
H79 H 0.2250 0.7566 0.7728 0.034 Uiso 1 1 calc R U
C80 C 0.2764(7) 0.7539(5) 0.6615(5) 0.0301(11) Uani 1 1 d . U
H80 H 0.2466 0.6896 0.6232 0.036 Uiso 1 1 calc R U
C81 C 0.3027(6) 0.9231(4) 0.3735(5) 0.0233(10) Uani 1 1 d . U
C82 C 0.2240(6) 0.9198(5) 0.4221(5) 0.0260(10) Uani 1 1 d . U
H82 H 0.1604 0.9530 0.4192 0.031 Uiso 1 1 calc R U
C83 C 0.2401(6) 0.8675(5) 0.4744(5) 0.0269(10) Uani 1 1 d . U
H83 H 0.1852 0.8634 0.5061 0.032 Uiso 1 1 calc R U
C84 C 0.3340(6) 0.8206(4) 0.4822(5) 0.0257(10) Uani 1 1 d . U
C85 C 0.4122(6) 0.8256(5) 0.4341(5) 0.0278(10) Uani 1 1 d . U
H85 H 0.4770 0.7936 0.4385 0.033 Uiso 1 1 calc R U
C86 C 0.3973(6) 0.8762(5) 0.3803(5) 0.0304(11) Uani 1 1 d . U
H86 H 0.4515 0.8792 0.3477 0.037 Uiso 1 1 calc R U
C87 C 0.6312(5) 0.0946(4) 0.2281(5) 0.0242(10) Uani 1 1 d . U
C88 C 1.1419(6) 0.1737(5) 0.8962(5) 0.0269(11) Uani 1 1 d . U
C89 C 0.7335(6) 0.0820(5) 0.3025(5) 0.0250(10) Uani 1 1 d . U
C90 C 0.8344(6) 0.0567(5) 0.2820(5) 0.0320(11) Uani 1 1 d . U
H90 H 0.8389 0.0484 0.2213 0.038 Uiso 1 1 calc R U
C91 C 0.9288(6) 0.0433(5) 0.3481(5) 0.0330(11) Uani 1 1 d . U
H91 H 0.9992 0.0285 0.3339 0.040 Uiso 1 1 calc R U
C92 C 0.9214(6) 0.0514(5) 0.4338(5) 0.0308(11) Uani 1 1 d . U
C93 C 0.8196(6) 0.0751(5) 0.4575(5) 0.0310(11) Uani 1 1 d . U
H93 H 0.8135 0.0801 0.5169 0.037 Uiso 1 1 calc R U
C94 C 0.7285(6) 0.0907(5) 0.3900(5) 0.0289(11) Uani 1 1 d . U
H94 H 0.6594 0.1082 0.4048 0.035 Uiso 1 1 calc R U
C95 C 1.0438(6) 0.0666(5) 0.5914(5) 0.0295(11) Uani 1 1 d . U
C96 C 1.0727(6) 0.0089(6) 0.6372(5) 0.0310(11) Uani 1 1 d . U
H96 H 1.0699 -0.0544 0.6014 0.037 Uiso 1 1 calc R U
C97 C 1.1057(6) 0.0443(5) 0.7351(5) 0.0287(11) Uani 1 1 d . U
H97 H 1.1237 0.0043 0.7666 0.034 Uiso 1 1 calc R U
C98 C 1.1134(6) 0.1351(5) 0.7890(5) 0.0272(11) Uani 1 1 d . U
C99 C 1.0890(6) 0.1938(6) 0.7412(5) 0.0326(12) Uani 1 1 d . U
H99 H 1.0975 0.2580 0.7772 0.039 Uiso 1 1 calc R U
C100 C 1.0530(6) 0.1581(6) 0.6427(6) 0.0341(11) Uani 1 1 d . U
H100 H 1.0346 0.1974 0.6103 0.041 Uiso 1 1 calc R U
C101 C 0.4129(19) 0.1365(10) 0.6559(16) 0.167(9) Uani 1 1 d . U
H10A H 0.4511 0.1958 0.7116 0.251 Uiso 1 1 calc R U
H10B H 0.4341 0.0862 0.6744 0.251 Uiso 1 1 calc R U
H10C H 0.3243 0.1300 0.6334 0.251 Uiso 1 1 calc R U
C102 C 0.4605(17) 0.1325(10) 0.5712(10) 0.139(7) Uani 1 1 d D U
C103 C 0.8292(14) 0.3377(11) 0.4894(11) 0.104(4) Uani 1 1 d . U
H10G H 0.7893 0.3801 0.4654 0.156 Uiso 1 1 calc R U
H10H H 0.7993 0.2747 0.4389 0.156 Uiso 1 1 calc R U
H10I H 0.9175 0.3554 0.5074 0.156 Uiso 1 1 calc R U
C104 C 0.8043(9) 0.3416(7) 0.5659(7) 0.0535(17) Uani 1 1 d . U
N1 N 0.8212(5) 1.2202(4) 0.8545(4) 0.0263(12) Uani 1 1 d . U
N2 N 0.8155(5) 1.0795(4) 0.7611(4) 0.0210(11) Uani 1 1 d . U
N3 N 0.7799(6) 1.1211(4) 0.7002(4) 0.0300(12) Uani 1 1 d . U
N4 N 0.9465(5) 0.5070(4) 0.8429(4) 0.0227(11) Uani 1 1 d . U
N5 N 0.9274(5) 0.4226(4) 0.9200(4) 0.0213(11) Uani 1 1 d . U
N6 N 1.0476(5) 0.4693(4) 0.8557(5) 0.0293(12) Uani 1 1 d . U
N7 N 0.9132(5) 0.5514(4) 0.2599(4) 0.0297(13) Uani 1 1 d . U
N8 N 0.9860(8) 0.6014(5) 0.2355(6) 0.062(2) Uani 1 1 d . U
N9 N 0.8940(5) 0.4633(4) 0.1144(4) 0.0280(12) Uani 1 1 d . U
N10 N 0.8547(5) 0.7086(4) 0.6172(4) 0.0272(12) Uani 1 1 d . .
N11 N 0.4661(4) 0.2291(4) 0.1322(4) 0.0216(10) Uani 1 1 d . U
N12 N 0.5963(5) 0.3628(4) 0.1824(4) 0.0295(11) Uani 1 1 d . U
N13 N 0.4847(4) 0.3635(3) 0.1267(4) 0.0240(10) Uani 1 1 d . U
N14 N -0.0545(8) 0.7683(7) 0.1265(7) 0.085(2) Uani 1 1 d G U
N15 N -0.0818(9) 0.7951(8) 0.2119(7) 0.102(2) Uani 1 1 d G U
N17 N 0.5870(5) 0.8508(4) -0.1051(4) 0.0305(11) Uani 1 1 d . U
N18 N 0.5942(5) 0.8057(4) -0.1928(4) 0.0348(12) Uani 1 1 d . U
N19 N 0.6720(6) 0.9585(5) -0.1355(5) 0.0457(15) Uani 1 1 d . U
N20 N 0.3616(5) 0.6715(4) 0.0627(4) 0.0338(12) Uani 1 1 d . .
N21 N 0.4081(5) 0.2620(4) 0.3085(4) 0.0215(11) Uani 1 1 d . U
N22 N 0.4792(7) 0.3698(5) 0.4591(5) 0.0442(17) Uani 1 1 d . U
N23 N 0.4188(5) 0.4058(4) 0.3985(4) 0.0260(12) Uani 1 1 d . U
N24 N 0.3284(5) 1.0201(4) 1.0469(4) 0.0208(11) Uani 1 1 d . U
N25 N 0.2153(5) 0.8861(4) 0.9214(4) 0.0302(12) Uani 1 1 d . U
N26 N 0.2963(5) 0.9294(4) 0.8982(4) 0.0243(11) Uani 1 1 d . U
N27 N 0.3017(5) 1.0580(4) 0.2389(4) 0.0209(11) Uani 1 1 d . U
N28 N 0.1703(5) 0.9932(4) 0.2857(5) 0.0323(12) Uani 1 1 d . U
N29 N 0.2818(4) 0.9741(4) 0.3151(4) 0.0194(10) Uani 1 1 d . U
N30 N 0.3469(6) 0.7685(4) 0.5381(4) 0.0316(13) Uani 1 1 d . .
N31 N 0.4932(11) 0.1346(10) 0.5031(10) 0.133(6) Uani 1 1 d D U
N32 N 0.7892(15) 0.3405(9) 0.6367(11) 0.148(6) Uani 1 1 d . U
O1 O 0.6909(4) 1.3749(4) 0.9127(4) 0.0311(11) Uani 1 1 d . .
O2 O 0.5510(4) 1.3072(4) 0.9477(4) 0.0475(14) Uani 1 1 d . .
O3 O 0.0591(4) 1.2126(3) 0.2153(3) 0.0282(10) Uani 1 1 d . .
O4 O 0.0803(5) 1.3553(4) 0.2240(4) 0.0410(13) Uani 1 1 d . .
O5 O 0.2197(4) 1.4575(4) 0.6652(4) 0.0357(12) Uani 1 1 d . .
O6 O 0.5414(4) 0.1164(3) 0.2529(3) 0.0209(9) Uani 1 1 d . .
O7 O 0.6409(4) 0.0837(3) 0.1497(3) 0.0260(9) Uani 1 1 d . .
O8 O 1.1560(4) 0.2580(3) 0.9426(4) 0.0295(10) Uani 1 1 d . .
O9 O 1.1485(5) 0.1148(3) 0.9316(3) 0.0332(11) Uani 1 1 d . .
O10 O 1.0150(5) 0.0275(5) 0.4915(4) 0.0453(15) Uani 1 1 d . .
O1W O 0.7613(5) 1.2782(4) 1.0399(4) 0.0366(12) Uani 1 1 d . .
H1WA H 0.6880 1.2541 1.0018 0.055 Uiso 1 1 d R U
H1WB H 0.7972 1.2364 1.0486 0.055 Uiso 1 1 d R U
O2W O 1.0135(5) 1.3160(4) 1.0416(4) 0.0342(12) Uani 1 1 d . .
H2WA H 1.0496 1.3581 1.0980 0.051 Uiso 1 1 d R U
H2WB H 1.0576 1.3138 1.0080 0.051 Uiso 1 1 d R U
O3W O 0.2131(4) 0.1687(3) 0.1192(3) 0.0246(10) Uani 1 1 d . .
H3WA H 0.1485 0.1352 0.1287 0.037 Uiso 1 1 d R U
H3WB H 0.1948 0.1499 0.0502 0.037 Uiso 1 1 d R U
O4W O 0.8209(5) 0.1397(4) 0.0876(4) 0.0468(14) Uani 1 1 d . .
H4WA H 0.7667 0.1231 0.1064 0.070 Uiso 1 1 d R U
H4WB H 0.8835 0.1187 0.1057 0.070 Uiso 1 1 d R U

loop_
_atom_site_aniso_label
_atom_site_aniso_U_11
_atom_site_aniso_U_22
_atom_site_aniso_U_33
_atom_site_aniso_U_23
_atom_site_aniso_U_13
_atom_site_aniso_U_12
Co1 0.0274(4) 0.0190(4) 0.0160(4) 0.0093(3) 0.0088(3) 0.0100(3)
Co2 0.0208(3) 0.0128(4) 0.0126(4) 0.0056(3) 0.0051(3) 0.0056(3)
C1 0.036(2) 0.020(2) 0.019(2) 0.0075(19) 0.0084(19) 0.011(2)
C2 0.042(3) 0.022(3) 0.023(3) 0.011(2) 0.009(2) 0.012(2)
C3 0.028(2) 0.024(2) 0.025(2) 0.0141(19) 0.0128(19) 0.0108(19)
C4 0.031(2) 0.028(3) 0.030(3) 0.017(2) 0.011(2) 0.013(2)
C5 0.038(2) 0.021(2) 0.023(2) 0.0097(18) 0.0150(19) 0.0064(19)
C6 0.057(3) 0.038(3) 0.030(3) 0.002(3) 0.023(3) -0.010(3)
C7 0.0306(19) 0.020(2) 0.021(2) 0.0077(17) 0.0135(17) 0.0084(17)
C8 0.030(2) 0.020(2) 0.018(2) 0.0079(17) 0.0086(17) 0.0076(17)
C9 0.0319(18) 0.0218(19) 0.0201(19) 0.0104(16) 0.0104(16) 0.0115(16)
C10 0.0355(17) 0.0202(17) 0.0212(17) 0.0087(15) 0.0134(15) 0.0087(15)
C11 0.0362(19) 0.0215(19) 0.0175(18) 0.0086(16) 0.0107(16) 0.0078(17)
C12 0.031(2) 0.023(2) 0.020(2) 0.0080(17) 0.0093(17) 0.0121(18)
C13 0.0358(17) 0.0200(17) 0.0217(17) 0.0099(15) 0.0150(15) 0.0090(15)
C14 0.0358(19) 0.0220(19) 0.0239(19) 0.0106(16) 0.0151(16) 0.0133(16)
C15 0.033(2) 0.024(2) 0.020(2) 0.0128(17) 0.0155(17) 0.0140(17)
C16 0.0312(18) 0.0221(19) 0.0238(19) 0.0130(16) 0.0130(16) 0.0107(17)
C17 0.035(2) 0.024(2) 0.026(2) 0.0124(17) 0.0159(17) 0.0124(17)
C18 0.0385(18) 0.0233(18) 0.0236(18) 0.0102(16) 0.0154(16) 0.0087(17)
C19 0.0378(17) 0.0200(17) 0.0206(17) 0.0116(14) 0.0134(15) 0.0101(15)
C20 0.0409(19) 0.0242(19) 0.0260(19) 0.0041(17) 0.0137(17) 0.0005(17)
C21 0.041(2) 0.028(2) 0.027(2) 0.0035(19) 0.0171(19) -0.0037(19)
C22 0.042(2) 0.023(2) 0.021(2) 0.0080(17) 0.0136(18) 0.0067(18)
C23 0.040(2) 0.025(2) 0.024(2) 0.0047(18) 0.0157(18) -0.0006(19)
C24 0.0410(19) 0.0264(19) 0.0232(19) 0.0059(16) 0.0160(17) 0.0005(17)
C25 0.030(2) 0.037(2) 0.024(2) 0.019(2) 0.0120(19) 0.011(2)
C26 0.029(2) 0.033(2) 0.022(2) 0.014(2) 0.0056(19) 0.0142(19)
C27 0.028(2) 0.036(2) 0.022(2) 0.0147(18) 0.0106(17) 0.0103(18)
C28 0.0271(19) 0.041(2) 0.024(2) 0.0179(18) 0.0108(17) 0.0107(18)
C29 0.0266(19) 0.039(2) 0.024(2) 0.0135(18) 0.0105(17) 0.0107(18)
C30 0.0298(19) 0.038(2) 0.0216(19) 0.0150(17) 0.0085(17) 0.0137(18)
C31 0.0323(19) 0.042(2) 0.0237(19) 0.0166(17) 0.0107(17) 0.0107(18)
C32 0.0251(19) 0.040(2) 0.023(2) 0.0166(19) 0.0109(17) 0.0077(19)
C33 0.027(2) 0.034(2) 0.021(2) 0.0136(19) 0.0098(18) 0.0108(19)
C34 0.034(2) 0.035(2) 0.022(2) 0.0173(19) 0.0089(18) 0.0151(19)
C35 0.032(2) 0.035(2) 0.024(2) 0.0116(18) 0.0110(18) 0.0153(18)
C36 0.0310(19) 0.040(2) 0.021(2) 0.0135(18) 0.0101(17) 0.0132(18)
C37 0.039(2) 0.038(2) 0.0226(19) 0.0177(17) 0.0069(17) 0.0134(18)
C38 0.037(2) 0.034(2) 0.026(2) 0.0142(19) 0.0072(19) 0.012(2)
C39 0.030(2) 0.023(2) 0.027(2) 0.0119(18) 0.0103(18) 0.0048(18)
C40 0.029(2) 0.024(2) 0.028(2) 0.0130(18) 0.0095(18) 0.0056(18)
C42 0.059(3) 0.081(4) 0.085(3) 0.003(3) 0.026(3) 0.005(3)
N16 0.077(3) 0.097(4) 0.092(4) 0.012(4) 0.023(3) 0.007(4)
C41 0.060(3) 0.068(3) 0.075(3) 0.014(3) 0.018(2) 0.007(3)
C43 0.047(2) 0.027(2) 0.038(3) 0.007(2) 0.021(2) -0.002(2)
C44 0.041(3) 0.034(3) 0.039(3) 0.005(2) 0.024(2) -0.001(2)
C45 0.0354(19) 0.0237(19) 0.032(2) 0.0177(16) 0.0122(17) 0.0063(17)
C46 0.037(2) 0.026(2) 0.039(2) 0.0151(17) 0.0109(18) 0.0049(18)
C47 0.044(2) 0.0246(19) 0.041(2) 0.0184(17) 0.0138(18) 0.0055(17)
C48 0.0435(18) 0.0248(17) 0.0353(18) 0.0154(15) 0.0157(16) 0.0081(16)
C49 0.0390(19) 0.0228(19) 0.038(2) 0.0172(16) 0.0110(17) 0.0083(17)
C50 0.036(2) 0.023(2) 0.036(2) 0.0160(18) 0.0130(18) 0.0064(18)
C51 0.0479(18) 0.0248(17) 0.0390(18) 0.0163(15) 0.0180(16) 0.0049(16)
C52 0.0491(19) 0.0287(19) 0.043(2) 0.0160(17) 0.0159(18) 0.0056(18)
C53 0.049(2) 0.039(2) 0.055(3) 0.013(2) 0.011(2) 0.003(2)
C54 0.0476(19) 0.042(2) 0.055(2) 0.0083(19) 0.0197(18) 0.0017(18)
C55 0.0489(18) 0.0371(19) 0.049(2) 0.0101(17) 0.0208(16) 0.0024(17)
C56 0.0478(18) 0.0290(18) 0.0405(19) 0.0120(16) 0.0169(16) 0.0074(17)
C57 0.0442(18) 0.0228(17) 0.0366(18) 0.0165(15) 0.0156(16) 0.0086(16)
C58 0.053(2) 0.0236(18) 0.037(2) 0.0160(16) 0.0161(18) 0.0041(17)
C59 0.051(2) 0.024(2) 0.036(2) 0.0108(18) 0.018(2) 0.0059(19)
C60 0.040(2) 0.023(2) 0.035(2) 0.0144(17) 0.0183(18) 0.0087(17)
C61 0.045(2) 0.022(2) 0.034(2) 0.0105(18) 0.0184(19) 0.0068(18)
C62 0.046(2) 0.0240(19) 0.035(2) 0.0135(17) 0.0180(18) 0.0087(17)
C63 0.057(3) 0.025(3) 0.023(3) 0.007(2) 0.004(3) 0.017(3)
C64 0.037(2) 0.020(2) 0.021(2) 0.0068(17) 0.0102(18) 0.0112(18)
C65 0.035(2) 0.016(2) 0.020(2) 0.0067(18) 0.0122(18) 0.0108(19)
C66 0.036(3) 0.027(3) 0.023(3) 0.005(2) 0.014(2) 0.004(2)
C67 0.030(2) 0.030(3) 0.030(3) 0.021(2) 0.015(2) 0.016(2)
C68 0.027(2) 0.027(2) 0.026(2) 0.0158(19) 0.0144(19) 0.0110(19)
C69 0.044(2) 0.0154(19) 0.021(2) 0.0083(17) 0.0128(18) 0.0126(18)
C70 0.045(2) 0.022(2) 0.020(2) 0.0045(18) 0.0089(19) 0.0131(19)
C71 0.050(2) 0.0202(19) 0.0208(19) 0.0107(16) 0.0107(18) 0.0143(18)
C72 0.0481(18) 0.0191(17) 0.0203(17) 0.0110(14) 0.0168(16) 0.0138(16)
C73 0.049(2) 0.0193(19) 0.0188(19) 0.0061(16) 0.0132(17) 0.0123(18)
C74 0.046(2) 0.019(2) 0.019(2) 0.0083(17) 0.0103(19) 0.0117(19)
C75 0.0489(18) 0.0199(17) 0.0199(17) 0.0100(15) 0.0150(16) 0.0138(16)
C76 0.051(2) 0.0221(19) 0.0226(19) 0.0084(16) 0.0187(17) 0.0104(17)
C77 0.053(2) 0.019(2) 0.022(2) 0.0093(17) 0.0163(18) 0.0100(19)
C78 0.043(2) 0.0198(19) 0.0181(19) 0.0082(16) 0.0138(17) 0.0121(17)
C79 0.045(2) 0.021(2) 0.021(2) 0.0069(17) 0.0164(18) 0.0087(18)
C80 0.051(2) 0.0206(19) 0.0207(19) 0.0081(16) 0.0151(17) 0.0103(18)
C81 0.0348(18) 0.0212(18) 0.0271(18) 0.0176(15) 0.0172(16) 0.0139(16)
C82 0.037(2) 0.0235(19) 0.028(2) 0.0150(17) 0.0193(17) 0.0131(17)
C83 0.044(2) 0.0240(19) 0.0243(19) 0.0135(16) 0.0212(16) 0.0135(17)
C84 0.0455(18) 0.0192(17) 0.0198(17) 0.0119(14) 0.0151(15) 0.0134(16)
C85 0.0428(19) 0.0223(18) 0.0249(18) 0.0131(15) 0.0144(16) 0.0164(17)
C86 0.0388(19) 0.028(2) 0.029(2) 0.0125(17) 0.0171(17) 0.0112(18)
C87 0.029(2) 0.027(2) 0.025(2) 0.0172(18) 0.0117(18) 0.0122(18)
C88 0.027(2) 0.035(2) 0.022(2) 0.016(2) 0.0064(19) 0.0128(19)
C89 0.0256(19) 0.033(2) 0.024(2) 0.0162(18) 0.0105(17) 0.0157(18)
C90 0.030(2) 0.044(2) 0.026(2) 0.0135(19) 0.0144(18) 0.0174(19)
C91 0.0295(19) 0.044(2) 0.028(2) 0.0161(18) 0.0115(17) 0.0161(18)
C92 0.0301(19) 0.041(2) 0.025(2) 0.0151(18) 0.0100(17) 0.0177(18)
C93 0.032(2) 0.043(2) 0.021(2) 0.0146(18) 0.0112(17) 0.0177(18)
C94 0.0289(19) 0.036(2) 0.027(2) 0.0147(18) 0.0126(17) 0.0152(18)
C95 0.0274(19) 0.043(2) 0.022(2) 0.0148(18) 0.0103(17) 0.0165(18)
C96 0.031(2) 0.040(2) 0.024(2) 0.0136(19) 0.0091(18) 0.0151(19)
C97 0.028(2) 0.037(2) 0.024(2) 0.0150(19) 0.0092(18) 0.0135(19)
C98 0.025(2) 0.036(2) 0.024(2) 0.0157(19) 0.0074(18) 0.0140(19)
C99 0.035(2) 0.036(2) 0.026(2) 0.015(2) 0.0080(19) 0.011(2)
C100 0.037(2) 0.041(2) 0.025(2) 0.0192(18) 0.0059(18) 0.0114(19)
C101 0.177(16) 0.043(7) 0.181(17) -0.041(10) 0.056(13) -0.043(9)
C102 0.200(16) 0.061(8) 0.076(9) 0.030(7) -0.038(8) -0.059(9)
C103 0.103(9) 0.084(9) 0.097(9) 0.016(7) 0.034(7) -0.015(7)
C104 0.061(3) 0.042(3) 0.040(3) 0.008(3) 0.008(3) 0.002(3)
N1 0.039(3) 0.019(3) 0.018(3) 0.007(2) 0.007(2) 0.010(2)
N2 0.032(3) 0.017(3) 0.018(3) 0.011(2) 0.010(2) 0.009(2)
N3 0.049(3) 0.025(3) 0.020(3) 0.014(2) 0.012(2) 0.014(2)
N4 0.027(2) 0.024(3) 0.025(3) 0.013(2) 0.014(2) 0.011(2)
N5 0.026(2) 0.022(3) 0.019(3) 0.010(2) 0.009(2) 0.010(2)
N6 0.027(2) 0.040(3) 0.042(3) 0.029(3) 0.021(2) 0.021(2)
N7 0.040(3) 0.026(3) 0.025(3) 0.007(2) 0.021(2) 0.000(2)
N8 0.086(5) 0.045(4) 0.041(4) -0.005(3) 0.041(3) -0.030(4)
N9 0.034(3) 0.028(3) 0.022(3) 0.005(2) 0.016(2) 0.007(2)
N10 0.050(3) 0.019(3) 0.016(3) 0.008(2) 0.015(2) 0.015(2)
N11 0.022(2) 0.022(2) 0.024(2) 0.015(2) 0.0060(19) 0.0036(18)
N12 0.030(2) 0.025(3) 0.033(3) 0.014(2) 0.010(2) 0.004(2)
N13 0.034(2) 0.020(2) 0.021(2) 0.011(2) 0.011(2) 0.007(2)
N14 0.058(3) 0.086(4) 0.085(4) 0.013(3) 0.023(3) 0.009(3)
N15 0.074(3) 0.098(4) 0.092(4) 0.000(4) 0.025(3) 0.013(3)
N17 0.042(3) 0.021(3) 0.029(3) 0.005(2) 0.020(2) 0.004(2)
N18 0.043(3) 0.028(3) 0.029(3) 0.005(2) 0.018(2) 0.001(2)
N19 0.054(3) 0.035(3) 0.045(3) 0.006(3) 0.030(3) -0.002(3)
N20 0.048(3) 0.028(3) 0.038(3) 0.020(3) 0.022(3) 0.017(2)
N21 0.029(2) 0.020(3) 0.018(3) 0.010(2) 0.009(2) 0.010(2)
N22 0.067(4) 0.027(3) 0.022(3) 0.004(2) 0.000(3) 0.024(3)
N23 0.040(3) 0.017(3) 0.017(3) 0.005(2) 0.006(2) 0.012(2)
N24 0.027(2) 0.017(3) 0.020(3) 0.010(2) 0.008(2) 0.003(2)
N25 0.034(3) 0.028(3) 0.022(3) 0.003(2) 0.011(2) 0.001(2)
N26 0.033(3) 0.022(3) 0.015(3) 0.004(2) 0.009(2) 0.005(2)
N27 0.028(3) 0.020(3) 0.018(3) 0.010(2) 0.009(2) 0.007(2)
N28 0.033(3) 0.039(3) 0.045(3) 0.032(3) 0.021(2) 0.020(2)
N29 0.024(2) 0.023(3) 0.019(3) 0.014(2) 0.009(2) 0.010(2)
N30 0.063(4) 0.021(3) 0.021(3) 0.013(2) 0.021(3) 0.020(3)
N31 0.112(8) 0.126(11) 0.140(11) 0.108(10) -0.033(7) -0.041(7)
N32 0.194(12) 0.073(7) 0.101(9) 0.033(7) -0.023(9) -0.062(8)
O1 0.031(2) 0.037(3) 0.034(3) 0.022(2) 0.012(2) 0.012(2)
O2 0.038(2) 0.078(4) 0.061(4) 0.055(3) 0.027(2) 0.027(3)
O3 0.028(2) 0.035(3) 0.023(2) 0.013(2) 0.0098(19) 0.013(2)
O4 0.062(3) 0.036(3) 0.021(3) 0.013(2) 0.007(2) 0.016(3)
O5 0.037(3) 0.048(3) 0.019(3) 0.011(2) 0.007(2) 0.019(2)
O6 0.022(2) 0.025(2) 0.020(2) 0.0143(19) 0.0059(18) 0.0107(17)
O7 0.030(2) 0.029(2) 0.020(2) 0.0113(18) 0.0071(17) 0.0096(17)
O8 0.031(2) 0.029(3) 0.026(3) 0.011(2) 0.0053(19) 0.0147(19)
O9 0.050(3) 0.031(3) 0.019(3) 0.016(2) 0.005(2) 0.012(2)
O10 0.046(3) 0.083(5) 0.020(3) 0.024(3) 0.017(2) 0.047(3)
O1W 0.039(3) 0.041(3) 0.048(3) 0.034(3) 0.019(2) 0.016(2)
O2W 0.040(3) 0.054(3) 0.020(3) 0.020(2) 0.015(2) 0.030(2)
O3W 0.028(2) 0.032(3) 0.013(2) 0.011(2) 0.0040(18) 0.0090(19)
O4W 0.037(2) 0.050(3) 0.050(3) 0.032(3) 0.000(2) -0.002(2)

loop_
_atom_type_symbol
_atom_type_description
_atom_type_scat_dispersion_real
_atom_type_scat_dispersion_imag
_atom_type_scat_source
C C 0.0033 0.0016 'International Tables Vol C Tables 4.2.6.8 and 6.1.1.4'
H H 0.0000 0.0000 'International Tables Vol C Tables 4.2.6.8 and 6.1.1.4'
N N 0.0061 0.0033 'International Tables Vol C Tables 4.2.6.8 and 6.1.1.4'
O O 0.0106 0.0060 'International Tables Vol C Tables 4.2.6.8 and 6.1.1.4'
Co Co 0.3494 0.9721 'International Tables Vol C Tables 4.2.6.8 and 6.1.1.4'

loop_
_geom_angle_atom_site_label_1
_geom_angle_atom_site_label_2
_geom_angle_atom_site_label_3
_geom_angle
_geom_angle_site_symmetry_1
_geom_angle_site_symmetry_3
O2W Co1 O1 177.0(2) . .
O2W Co1 O1W 92.3(2) . .
O1 Co1 O1W 90.66(19) . .
O2W Co1 N5 93.6(2) . 1_565
O1 Co1 N5 83.47(19) . 1_565
O1W Co1 N5 173.0(2) . 1_565
O2W Co1 N1 87.7(2) . .
O1 Co1 N1 91.4(2) . .
O1W Co1 N1 93.5(2) . .
N5 Co1 N1 90.4(2) 1_565 .
O2W Co1 N9 86.8(2) . 1_566
O1 Co1 N9 94.2(2) . 1_566
O1W Co1 N9 84.4(2) . 1_566
N5 Co1 N9 92.3(2) 1_565 1_566
N1 Co1 N9 174.1(2) . 1_566
O6 Co2 O3W 173.8(2) . .
O6 Co2 N24 100.1(2) . 1_544
O3W Co2 N24 85.6(2) . 1_544
O6 Co2 N27 84.71(17) . 1_545
O3W Co2 N27 92.88(18) . 1_545
N24 Co2 N27 90.2(2) 1_544 1_545
O6 Co2 N21 87.63(19) . .
O3W Co2 N21 86.62(19) . .
N24 Co2 N21 172.2(2) 1_544 .
N27 Co2 N21 89.4(2) 1_545 .
O6 Co2 N11 93.72(18) . .
O3W Co2 N11 88.21(18) . .
N24 Co2 N11 94.7(2) 1_544 .
N27 Co2 N11 175.0(2) 1_545 .
N21 Co2 N11 85.8(2) . .
N1 C1 N2 111.1(6) . .
N1 C1 H1 124.5 . .
N2 C1 H1 124.5 . .
N3 C2 N1 113.7(6) . .
N3 C2 H2 123.1 . .
N1 C2 H2 123.1 . .
N5 C3 N4 110.1(5) . .
N5 C3 H3 124.9 . .
N4 C3 H3 124.9 . .
N6 C4 N5 114.2(5) . .
N6 C4 H4 122.9 . .
N5 C4 H4 122.9 . .
N9 C5 N7 111.6(6) . .
N9 C5 H5 124.2 . .
N7 C5 H5 124.2 . .
N8 C6 N9 114.8(7) . .
N8 C6 H6 122.6 . .
N9 C6 H6 122.6 . .
C8 C7 C12 121.3(6) . .
C8 C7 N2 119.2(6) . .
C12 C7 N2 119.5(6) . .
C7 C8 C9 118.7(6) . .
C7 C8 H8 120.7 . .
C9 C8 H8 120.7 . .
C10 C9 C8 121.6(6) . .
C10 C9 H9 119.2 . .
C8 C9 H9 119.2 . .
C9 C10 C11 118.5(6) . .
C9 C10 N10 122.6(6) . .
C11 C10 N10 118.9(6) . .
C12 C11 C10 121.1(6) . .
C12 C11 H11 119.5 . .
C10 C11 H11 119.5 . .
C11 C12 C7 118.8(6) . .
C11 C12 H12 120.6 . .
C7 C12 H12 120.6 . .
C18 C13 C14 119.0(6) . .
C18 C13 N10 120.6(6) . .
C14 C13 N10 120.3(6) . .
C15 C14 C13 119.8(6) . .
C15 C14 H14 120.1 . .
C13 C14 H14 120.1 . .
C14 C15 C16 120.0(6) . .
C14 C15 H15 120.0 . .
C16 C15 H15 120.0 . .
C17 C16 C15 121.7(6) . .
C17 C16 N4 118.1(6) . .
C15 C16 N4 120.2(6) . .
C16 C17 C18 118.5(6) . .
C16 C17 H17 120.7 . .
C18 C17 H17 120.7 . .
C13 C18 C17 120.9(6) . .
C13 C18 H18 119.5 . .
C17 C18 H18 119.5 . .
C24 C19 C20 119.5(6) . .
C24 C19 N10 119.4(6) . .
C20 C19 N10 121.0(6) . .
C21 C20 C19 120.0(7) . .
C21 C20 H20 120.0 . .
C19 C20 H20 120.0 . .
C22 C21 C20 120.7(6) . .
C22 C21 H21 119.6 . .
C20 C21 H21 119.6 . .
C21 C22 C23 120.6(6) . .
C21 C22 N7 121.4(6) . .
C23 C22 N7 118.0(6) . .
C24 C23 C22 118.9(6) . .
C24 C23 H23 120.6 . .
C22 C23 H23 120.6 . .
C19 C24 C23 120.3(6) . .
C19 C24 H24 119.9 . .
C23 C24 H24 119.9 . .
O1 C25 O2 125.6(6) . .
O1 C25 C27 116.1(5) . .
O2 C25 C27 118.3(5) . .
O4 C26 O3 124.6(7) . .
O4 C26 C33 117.5(6) . .
O3 C26 C33 117.8(6) . .
C32 C27 C28 119.0(6) . .
C32 C27 C25 121.5(6) . .
C28 C27 C25 119.4(5) . .
C27 C28 C29 120.2(6) . .
C27 C28 H28 119.9 . .
C29 C28 H28 119.9 . .
C30 C29 C28 118.9(6) . .
C30 C29 H29 120.6 . .
C28 C29 H29 120.6 . .
C31 C30 O5 122.3(6) . .
C31 C30 C29 120.8(6) . .
O5 C30 C29 116.8(6) . .
C30 C31 C32 120.4(6) . .
C30 C31 H31 119.8 . .
C32 C31 H31 119.8 . .
C27 C32 C31 120.7(6) . .
C27 C32 H32 119.6 . .
C31 C32 H32 119.6 . .
C38 C33 C34 119.8(7) . .
C38 C33 C26 120.8(7) . .
C34 C33 C26 119.4(6) . .
C33 C34 C35 120.9(6) . .
C33 C34 H34 119.5 . .
C35 C34 H34 119.5 . .
C36 C35 C34 118.4(7) . .
C36 C35 H35 120.8 . .
C34 C35 H35 120.8 . .
O5 C36 C37 122.1(6) . .
O5 C36 C35 116.4(7) . .
C37 C36 C35 121.5(7) . .
C36 C37 C38 118.6(7) . .
C36 C37 H37 120.7 . .
C38 C37 H37 120.7 . .
C33 C38 C37 120.7(7) . .
C33 C38 H38 119.7 . .
C37 C38 H38 119.7 . .
N11 C39 N13 111.3(5) . .
N11 C39 H39 124.3 . .
N13 C39 H39 124.3 . .
N12 C40 N11 113.7(5) . .
N12 C40 H40 123.1 . .
N11 C40 H40 123.1 . .
N15 C42 N16 106.2(6) . .
N15 C42 H42 126.9 . .
N16 C42 H42 126.9 . .
C41 N16 C42 108.0 . .
N16 C41 N14 104.9(6) . .
N16 C41 H41 127.5 . .
N14 C41 H41 127.5 . .
N19 C43 N17 110.2(7) . .
N19 C43 H43 124.9 . .
N17 C43 H43 124.9 . .
N18 C44 N19 116.9(7) . .
N18 C44 H44 121.5 . .
N19 C44 H44 121.5 . .
C50 C45 C46 120.8(6) . .
C50 C45 N13 118.6(5) . .
C46 C45 N13 120.6(6) . .
C47 C46 C45 119.2(6) . .
C47 C46 H46 120.4 . .
C45 C46 H46 120.4 . .
C46 C47 C48 120.7(6) . .
C46 C47 H47 119.7 . .
C48 C47 H47 119.7 . .
C49 C48 C47 120.0(6) . .
C49 C48 N20 117.7(6) . .
C47 C48 N20 122.3(6) . .
C48 C49 C50 119.4(6) . .
C48 C49 H49 120.3 . .
C50 C49 H49 120.3 . .
C45 C50 C49 119.7(6) . .
C45 C50 H50 120.1 . .
C49 C50 H50 120.1 . .
N20 C51 C56 120.8(6) . .
N20 C51 C52 121.7(7) . .
C56 C51 C52 117.4(7) . .
C53 C52 C51 118.9(8) . .
C53 C52 H52 120.5 . .
C51 C52 H52 120.5 . .
C52 C53 C54 120.1(8) . .
C52 C53 H53 120.0 . .
C54 C53 H53 120.0 . .
N14 C54 C55 122.0(9) . .
N14 C54 C53 117.5(9) . .
C55 C54 C53 120.4(8) . .
C54 C55 C56 120.8(8) . .
C54 C55 H55 119.6 . .
C56 C55 H55 119.6 . .
C55 C56 C51 122.2(7) . .
C55 C56 H56 118.9 . .
C51 C56 H56 118.9 . .
C62 C57 C58 119.5(6) . .
C62 C57 N20 119.4(6) . .
C58 C57 N20 120.9(6) . .
C57 C58 C59 120.9(7) . .
C57 C58 H58 119.5 . .
C59 C58 H58 119.5 . .
C60 C59 C58 118.5(7) . .
C60 C59 H59 120.8 . .
C58 C59 H59 120.8 . .
C59 C60 C61 121.3(6) . .
C59 C60 N17 118.7(6) . .
C61 C60 N17 120.0(6) . .
C62 C61 C60 119.1(6) . .
C62 C61 H61 120.5 . .
C60 C61 H61 120.5 . .
C57 C62 C61 120.7(7) . .
C57 C62 H62 119.7 . .
C61 C62 H62 119.7 . .
N22 C63 N21 115.4(7) . .
N22 C63 H63 122.3 . .
N21 C63 H63 122.3 . .
N23 C64 N21 110.1(6) . .
N23 C64 H64 124.9 . .
N21 C64 H64 124.9 . .
N24 C65 N26 109.8(6) . .
N24 C65 H65 125.1 . .
N26 C65 H65 125.1 . .
N25 C66 N24 115.5(6) . .
N25 C66 H66 122.2 . .
N24 C66 H66 122.2 . .
N28 C67 N27 114.6(5) . .
N28 C67 H67 122.7 . .
N27 C67 H67 122.7 . .
N29 C68 N27 109.7(5) . .
N29 C68 H68 125.2 . .
N27 C68 H68 125.2 . .
C74 C69 C70 120.8(6) . .
C74 C69 N23 119.7(6) . .
C70 C69 N23 119.5(6) . .
C69 C70 C71 119.1(7) . .
C69 C70 H70 120.5 . .
C71 C70 H70 120.5 . .
C72 C71 C70 120.0(6) . .
C72 C71 H71 120.0 . .
C70 C71 H71 120.0 . .
C71 C72 C73 120.7(6) . .
C71 C72 N30 119.3(6) . .
C73 C72 N30 119.8(6) . .
C72 C73 C74 118.6(6) . .
C72 C73 H73 120.7 . .
C74 C73 H73 120.7 . .
C69 C74 C73 120.8(6) . .
C69 C74 H74 119.6 . .
C73 C74 H74 119.6 . .
C76 C75 C80 118.5(6) . .
C76 C75 N30 119.7(6) . .
C80 C75 N30 121.7(6) . .
C77 C76 C75 121.4(6) . .
C77 C76 H76 119.3 . .
C75 C76 H76 119.3 . .
C78 C77 C76 119.3(6) . .
C78 C77 H77 120.3 . .
C76 C77 H77 120.3 . .
C77 C78 C79 121.2(6) . .
C77 C78 N26 119.3(6) . .
C79 C78 N26 119.5(6) . .
C80 C79 C78 118.8(6) . .
C80 C79 H79 120.6 . .
C78 C79 H79 120.6 . .
C75 C80 C79 120.7(6) . .
C75 C80 H80 119.6 . .
C79 C80 H80 119.6 . .
C86 C81 C82 120.2(6) . .
C86 C81 N29 121.3(6) . .
C82 C81 N29 118.4(5) . .
C83 C82 C81 118.6(6) . .
C83 C82 H82 120.7 . .
C81 C82 H82 120.7 . .
C82 C83 C84 121.9(6) . .
C82 C83 H83 119.1 . .
C84 C83 H83 119.1 . .
C83 C84 C85 118.5(6) . .
C83 C84 N30 119.3(6) . .
C85 C84 N30 122.1(6) . .
C86 C85 C84 120.8(6) . .
C86 C85 H85 119.6 . .
C84 C85 H85 119.6 . .
C85 C86 C81 119.9(6) . .
C85 C86 H86 120.1 . .
C81 C86 H86 120.1 . .
O7 C87 O6 126.0(5) . .
O7 C87 C89 119.0(5) . .
O6 C87 C89 115.0(5) . .
O8 C88 O9 125.0(7) . .
O8 C88 C98 119.7(6) . .
O9 C88 C98 115.3(6) . .
C94 C89 C90 117.9(6) . .
C94 C89 C87 122.5(5) . .
C90 C89 C87 119.5(6) . .
C91 C90 C89 120.9(6) . .
C91 C90 H90 119.5 . .
C89 C90 H90 119.5 . .
C92 C91 C90 120.1(6) . .
C92 C91 H91 119.9 . .
C90 C91 H91 119.9 . .
C91 C92 O10 116.0(6) . .
C91 C92 C93 121.3(6) . .
O10 C92 C93 122.6(6) . .
C94 C93 C92 116.6(6) . .
C94 C93 H93 121.7 . .
C92 C93 H93 121.7 . .
C89 C94 C93 123.1(6) . .
C89 C94 H94 118.5 . .
C93 C94 H94 118.5 . .
C100 C95 C96 120.9(7) . .
C100 C95 O10 122.5(7) . .
C96 C95 O10 116.4(7) . .
C97 C96 C95 118.8(7) . .
C97 C96 H96 120.6 . .
C95 C96 H96 120.6 . .
C98 C97 C96 122.2(7) . .
C98 C97 H97 118.9 . .
C96 C97 H97 118.9 . .
C97 C98 C99 118.1(7) . .
C97 C98 C88 122.6(6) . .
C99 C98 C88 119.3(7) . .
C100 C99 C98 120.0(8) . .
C100 C99 H99 120.0 . .
C98 C99 H99 120.0 . .
C95 C100 C99 120.0(7) . .
C95 C100 H100 120.0 . .
C99 C100 H100 120.0 . .
C102 C101 H10A 109.5 . .
C102 C101 H10B 109.5 . .
H10A C101 H10B 109.5 . .
C102 C101 H10C 109.5 . .
H10A C101 H10C 109.5 . .
H10B C101 H10C 109.5 . .
N31 C102 C101 175.1(18) . .
C104 C103 H10G 109.5 . .
C104 C103 H10H 109.5 . .
H10G C103 H10H 109.5 . .
C104 C103 H10I 109.5 . .
H10G C103 H10I 109.5 . .
H10H C103 H10I 109.5 . .
N32 C104 C103 174.1(15) . .
C1 N1 C2 102.9(6) . .
C1 N1 Co1 127.7(5) . .
C2 N1 Co1 129.4(4) . .
C1 N2 N3 109.9(5) . .
C1 N2 C7 129.5(5) . .
N3 N2 C7 120.6(5) . .
C2 N3 N2 102.5(6) . .
C3 N4 N6 108.2(5) . .
C3 N4 C16 130.3(5) . .
N6 N4 C16 121.3(5) . .
C3 N5 C4 103.7(5) . .
C3 N5 Co1 127.4(4) . 1_545
C4 N5 Co1 128.4(4) . 1_545
C4 N6 N4 103.8(5) . .
C5 N7 N8 108.9(6) . .
C5 N7 C22 131.8(6) . .
N8 N7 C22 119.2(6) . .
C6 N8 N7 102.0(6) . .
C5 N9 C6 102.6(6) . .
C5 N9 Co1 128.7(5) . 1_544
C6 N9 Co1 128.4(5) . 1_544
C10 N10 C19 119.8(5) . .
C10 N10 C13 120.5(6) . .
C19 N10 C13 117.5(5) . .
C39 N11 C40 102.9(5) . .
C39 N11 Co2 123.1(4) . .
C40 N11 Co2 121.7(4) . .
C40 N12 N13 103.3(5) . .
C39 N13 N12 108.8(5) . .
C39 N13 C45 128.4(5) . .
N12 N13 C45 122.7(5) . .
C54 N14 C41 119.0(8) . .
C54 N14 N15 127.6(9) . .
C41 N14 N15 109.4(8) . .
N14 N15 C42 107.3(9) . .
N18 N17 C43 108.9(5) . .
N18 N17 C60 122.6(5) . .
C43 N17 C60 128.5(6) . .
C44 N18 N17 102.1(6) . .
C43 N19 C44 101.7(6) . .
C51 N20 C48 121.6(5) . .
C51 N20 C57 117.4(5) . .
C48 N20 C57 120.8(5) . .
C64 N21 C63 102.6(6) . .
C64 N21 Co2 125.3(4) . .
C63 N21 Co2 131.9(5) . .
C63 N22 N23 103.0(6) . .
C64 N23 N22 108.9(5) . .
C64 N23 C69 129.5(6) . .
N22 N23 C69 121.6(6) . .
C65 N24 C66 102.5(6) . .
C65 N24 Co2 128.9(4) . 1_566
C66 N24 Co2 127.7(5) . 1_566
C66 N25 N26 101.0(5) . .
C65 N26 N25 111.2(5) . .
C65 N26 C78 128.2(6) . .
N25 N26 C78 120.6(5) . .
C68 N27 C67 102.8(5) . .
C68 N27 Co2 127.1(4) . 1_565
C67 N27 Co2 130.1(4) . 1_565
C67 N28 N29 101.8(5) . .
C68 N29 N28 111.1(5) . .
C68 N29 C81 129.9(5) . .
N28 N29 C81 118.8(5) . .
C72 N30 C75 121.5(5) . .
C72 N30 C84 119.9(5) . .
C75 N30 C84 118.5(5) . .
C25 O1 Co1 131.9(4) . .
C30 O5 C36 118.7(6) . .
C87 O6 Co2 131.1(4) . .
C92 O10 C95 119.5(5) . .
Co1 O1W H1WA 109.4 . .
Co1 O1W H1WB 109.3 . .
H1WA O1W H1WB 109.5 . .
Co1 O2W H2WA 109.3 . .
Co1 O2W H2WB 109.5 . .
H2WA O2W H2WB 109.5 . .
Co2 O3W H3WA 109.4 . .
Co2 O3W H3WB 109.4 . .
H3WA O3W H3WB 109.5 . .
H4WA O4W H4WB 109.5 . .

loop_
_geom_bond_atom_site_label_1
_geom_bond_atom_site_label_2
_geom_bond_distance
_geom_bond_site_symmetry_2
Co1 O2W 2.042(5) .
Co1 O1 2.064(5) .
Co1 O1W 2.094(5) .
Co1 N5 2.132(5) 1_565
Co1 N1 2.143(6) .
Co1 N9 2.159(6) 1_566
Co2 O6 2.039(4) .
Co2 O3W 2.097(4) .
Co2 N24 2.122(6) 1_544
Co2 N27 2.153(5) 1_545
Co2 N21 2.176(6) .
Co2 N11 2.198(5) .
C1 N1 1.305(8) .
C1 N2 1.326(8) .
C1 H1 0.9500 .
C2 N3 1.321(9) .
C2 N1 1.375(9) .
C2 H2 0.9500 .
C3 N5 1.324(8) .
C3 N4 1.340(8) .
C3 H3 0.9500 .
C4 N6 1.304(8) .
C4 N5 1.344(8) .
C4 H4 0.9500 .
C5 N9 1.301(9) .
C5 N7 1.310(9) .
C5 H5 0.9500 .
C6 N8 1.307(11) .
C6 N9 1.343(10) .
C6 H6 0.9500 .
C7 C8 1.379(9) .
C7 C12 1.397(9) .
C7 N2 1.431(8) .
C8 C9 1.384(9) .
C8 H8 0.9500 .
C9 C10 1.384(9) .
C9 H9 0.9500 .
C10 C11 1.397(9) .
C10 N10 1.413(8) .
C11 C12 1.375(9) .
C11 H11 0.9500 .
C12 H12 0.9500 .
C13 C18 1.387(9) .
C13 C14 1.408(9) .
C13 N10 1.422(8) .
C14 C15 1.378(8) .
C14 H14 0.9500 .
C15 C16 1.378(9) .
C15 H15 0.9500 .
C16 C17 1.374(9) .
C16 N4 1.423(8) .
C17 C18 1.398(9) .
C17 H17 0.9500 .
C18 H18 0.9500 .
C19 C24 1.387(9) .
C19 C20 1.388(9) .
C19 N10 1.416(8) .
C20 C21 1.387(10) .
C20 H20 0.9500 .
C21 C22 1.356(10) .
C21 H21 0.9500 .
C22 C23 1.399(9) .
C22 N7 1.429(9) .
C23 C24 1.399(9) .
C23 H23 0.9500 .
C24 H24 0.9500 .
C25 O1 1.238(8) .
C25 O2 1.268(8) .
C25 C27 1.509(9) .
C26 O4 1.245(8) .
C26 O3 1.265(8) .
C26 C33 1.502(9) .
C27 C32 1.380(9) .
C27 C28 1.407(9) .
C28 C29 1.408(9) .
C28 H28 0.9500 .
C29 C30 1.388(9) .
C29 H29 0.9500 .
C30 C31 1.371(9) .
C30 O5 1.371(8) .
C31 C32 1.387(9) .
C31 H31 0.9500 .
C32 H32 0.9500 .
C33 C38 1.375(9) .
C33 C34 1.384(10) .
C34 C35 1.399(10) .
C34 H34 0.9500 .
C35 C36 1.390(10) .
C35 H35 0.9500 .
C36 O5 1.373(9) .
C36 C37 1.387(11) .
C37 C38 1.406(10) .
C37 H37 0.9500 .
C38 H38 0.9500 .
C39 N11 1.302(8) .
C39 N13 1.338(8) .
C39 H39 0.9500 .
C40 N12 1.317(8) .
C40 N11 1.366(8) .
C40 H40 0.9500 .
C42 N15 1.316(14) .
C42 N16 1.4200 .
C42 H42 0.9500 .
N16 C41 1.4200 .
C41 N14 1.315(13) .
C41 H41 0.9500 .
C43 N19 1.324(9) .
C43 N17 1.367(9) .
C43 H43 0.9500 .
C44 N18 1.308(9) .
C44 N19 1.348(10) .
C44 H44 0.9500 .
C45 C50 1.364(9) .
C45 C46 1.389(9) .
C45 N13 1.423(7) .
C46 C47 1.368(9) .
C46 H46 0.9500 .
C47 C48 1.381(10) .
C47 H47 0.9500 .
C48 C49 1.378(9) .
C48 N20 1.421(8) .
C49 C50 1.397(8) .
C49 H49 0.9500 .
C50 H50 0.9500 .
C51 N20 1.373(9) .
C51 C56 1.398(10) .
C51 C52 1.421(10) .
C52 C53 1.382(12) .
C52 H52 0.9500 .
C53 C54 1.410(13) .
C53 H53 0.9500 .
C54 N14 1.389(12) .
C54 C55 1.326(13) .
C55 C56 1.352(11) .
C55 H55 0.9500 .
C56 H56 0.9500 .
C57 C62 1.374(9) .
C57 C58 1.378(10) .
C57 N20 1.444(8) .
C58 C59 1.383(9) .
C58 H58 0.9500 .
C59 C60 1.380(9) .
C59 H59 0.9500 .
C60 C61 1.380(9) .
C60 N17 1.421(8) .
C61 C62 1.378(9) .
C61 H61 0.9500 .
C62 H62 0.9500 .
C63 N22 1.301(10) .
C63 N21 1.334(9) .
C63 H63 0.9500 .
C64 N23 1.329(9) .
C64 N21 1.331(8) .
C64 H64 0.9500 .
C65 N24 1.328(8) .
C65 N26 1.329(9) .
C65 H65 0.9500 .
C66 N25 1.329(9) .
C66 N24 1.353(9) .
C66 H66 0.9500 .
C67 N28 1.323(8) .
C67 N27 1.359(8) .
C67 H67 0.9500 .
C68 N29 1.321(8) .
C68 N27 1.331(8) .
C68 H68 0.9500 .
C69 C74 1.366(10) .
C69 C70 1.401(9) .
C69 N23 1.422(8) .
C70 C71 1.404(9) .
C70 H70 0.9500 .
C71 C72 1.386(10) .
C71 H71 0.9500 .
C72 C73 1.400(9) .
C72 N30 1.416(8) .
C73 C74 1.409(9) .
C73 H73 0.9500 .
C74 H74 0.9500 .
C75 C76 1.381(9) .
C75 C80 1.384(9) .
C75 N30 1.416(9) .
C76 C77 1.374(9) .
C76 H76 0.9500 .
C77 C78 1.359(9) .
C77 H77 0.9500 .
C78 C79 1.388(9) .
C78 N26 1.445(8) .
C79 C80 1.385(9) .
C79 H79 0.9500 .
C80 H80 0.9500 .
C81 C86 1.389(9) .
C81 C82 1.392(9) .
C81 N29 1.435(7) .
C82 C83 1.374(9) .
C82 H82 0.9500 .
C83 C84 1.383(9) .
C83 H83 0.9500 .
C84 C85 1.387(9) .
C84 N30 1.418(8) .
C85 C86 1.370(9) .
C85 H85 0.9500 .
C86 H86 0.9500 .
C87 O7 1.246(7) .
C87 O6 1.270(7) .
C87 C89 1.504(8) .
C88 O8 1.240(8) .
C88 O9 1.263(8) .
C88 C98 1.509(9) .
C89 C94 1.378(9) .
C89 C90 1.379(8) .
C90 C91 1.376(9) .
C90 H90 0.9500 .
C91 C92 1.363(10) .
C91 H91 0.9500 .
C92 O10 1.388(8) .
C92 C93 1.403(9) .
C93 C94 1.387(9) .
C93 H93 0.9500 .
C94 H94 0.9500 .
C95 C100 1.361(11) .
C95 C96 1.381(10) .
C95 O10 1.401(9) .
C96 C97 1.368(10) .
C96 H96 0.9500 .
C97 C98 1.363(10) .
C97 H97 0.9500 .
C98 C99 1.411(9) .
C99 C100 1.375(11) .
C99 H99 0.9500 .
C100 H100 0.9500 .
C101 C102 1.60(3) .
C101 H10A 0.9800 .
C101 H10B 0.9800 .
C101 H10C 0.9800 .
C102 N31 1.275(12) .
C103 C104 1.327(17) .
C103 H10G 0.9800 .
C103 H10H 0.9800 .
C103 H10I 0.9800 .
C104 N32 1.209(17) .
N2 N3 1.360(7) .
N4 N6 1.371(7) .
N5 Co1 2.132(5) 1_545
N7 N8 1.366(8) .
N9 Co1 2.159(6) 1_544
N12 N13 1.351(7) .
N14 N15 1.4200 .
N17 N18 1.354(8) .
N22 N23 1.357(8) .
N24 Co2 2.122(6) 1_566
N25 N26 1.356(8) .
N27 Co2 2.153(5) 1_565
N28 N29 1.355(7) .
O1W H1WA 0.8500 .
O1W H1WB 0.8501 .
O2W H2WA 0.8501 .
O2W H2WB 0.8500 .
O3W H3WA 0.9800 .
O3W H3WB 0.9800 .
O4W H4WA 0.8499 .
O4W H4WB 0.8501 .

loop_
_geom_torsion_atom_site_label_1
_geom_torsion_atom_site_label_2
_geom_torsion_atom_site_label_3
_geom_torsion_atom_site_label_4
_geom_torsion
_geom_torsion_site_symmetry_4
C12 C7 C8 C9 -0.2(9) .
N2 C7 C8 C9 -178.6(5) .
C7 C8 C9 C10 -1.4(9) .
C8 C9 C10 C11 1.5(10) .
C8 C9 C10 N10 -179.6(6) .
C9 C10 C11 C12 -0.1(10) .
N10 C10 C11 C12 -179.1(6) .
C10 C11 C12 C7 -1.4(10) .
C8 C7 C12 C11 1.6(9) .
N2 C7 C12 C11 179.9(5) .
C18 C13 C14 C15 -0.5(10) .
N10 C13 C14 C15 178.2(6) .
C13 C14 C15 C16 -1.2(10) .
C14 C15 C16 C17 1.3(10) .
C14 C15 C16 N4 -177.4(6) .
C15 C16 C17 C18 0.2(10) .
N4 C16 C17 C18 179.0(6) .
C14 C13 C18 C17 2.1(10) .
N10 C13 C18 C17 -176.6(6) .
C16 C17 C18 C13 -2.0(10) .
C24 C19 C20 C21 -2.3(10) .
N10 C19 C20 C21 178.9(7) .
C19 C20 C21 C22 2.4(11) .
C20 C21 C22 C23 -1.5(12) .
C20 C21 C22 N7 178.7(7) .
C21 C22 C23 C24 0.5(11) .
N7 C22 C23 C24 -179.7(6) .
C20 C19 C24 C23 1.4(10) .
N10 C19 C24 C23 -179.8(6) .
C22 C23 C24 C19 -0.5(10) .
O1 C25 C27 C32 20.2(10) .
O2 C25 C27 C32 -158.1(7) .
O1 C25 C27 C28 -162.5(7) .
O2 C25 C27 C28 19.2(10) .
C32 C27 C28 C29 -2.2(11) .
C25 C27 C28 C29 -179.5(6) .
C27 C28 C29 C30 1.5(11) .
C28 C29 C30 C31 0.1(11) .
C28 C29 C30 O5 -176.5(6) .
O5 C30 C31 C32 175.4(7) .
C29 C30 C31 C32 -1.0(12) .
C28 C27 C32 C31 1.2(11) .
C25 C27 C32 C31 178.5(7) .
C30 C31 C32 C27 0.4(11) .
O4 C26 C33 C38 -162.4(7) .
O3 C26 C33 C38 14.5(9) .
O4 C26 C33 C34 15.4(9) .
O3 C26 C33 C34 -167.7(6) .
C38 C33 C34 C35 3.9(10) .
C26 C33 C34 C35 -173.9(6) .
C33 C34 C35 C36 -1.4(10) .
C34 C35 C36 O5 -179.6(6) .
C34 C35 C36 C37 -1.9(10) .
O5 C36 C37 C38 -179.8(6) .
C35 C36 C37 C38 2.6(11) .
C34 C33 C38 C37 -3.1(10) .
C26 C33 C38 C37 174.6(6) .
C36 C37 C38 C33 -0.1(11) .
N15 C42 N16 C41 -7.2(15) .
C42 N16 C41 N14 -6.2(14) .
C50 C45 C46 C47 1.4(11) .
N13 C45 C46 C47 180.0(6) .
C45 C46 C47 C48 -1.5(11) .
C46 C47 C48 C49 -1.5(11) .
C46 C47 C48 N20 179.6(7) .
C47 C48 C49 C50 4.6(11) .
N20 C48 C49 C50 -176.5(6) .
C46 C45 C50 C49 1.7(11) .
N13 C45 C50 C49 -176.9(6) .
C48 C49 C50 C45 -4.7(11) .
N20 C51 C52 C53 176.1(7) .
C56 C51 C52 C53 -1.0(10) .
C51 C52 C53 C54 -2.6(12) .
C52 C53 C54 N14 -172.4(8) .
C52 C53 C54 C55 4.3(14) .
N14 C54 C55 C56 174.3(8) .
C53 C54 C55 C56 -2.2(13) .
C54 C55 C56 C51 -1.6(12) .
N20 C51 C56 C55 -173.9(7) .
C52 C51 C56 C55 3.2(10) .
C62 C57 C58 C59 2.9(11) .
N20 C57 C58 C59 177.0(6) .
C57 C58 C59 C60 -2.6(11) .
C58 C59 C60 C61 1.3(10) .
C58 C59 C60 N17 -179.0(6) .
C59 C60 C61 C62 -0.4(10) .
N17 C60 C61 C62 179.9(6) .
C58 C57 C62 C61 -2.0(11) .
N20 C57 C62 C61 -176.2(6) .
C60 C61 C62 C57 0.8(10) .
C74 C69 C70 C71 -1.9(11) .
N23 C69 C70 C71 177.6(6) .
C69 C70 C71 C72 1.6(11) .
C70 C71 C72 C73 -1.4(11) .
C70 C71 C72 N30 -177.0(6) .
C71 C72 C73 C74 1.5(11) .
N30 C72 C73 C74 177.1(6) .
C70 C69 C74 C73 1.9(11) .
N23 C69 C74 C73 -177.5(6) .
C72 C73 C74 C69 -1.7(11) .
C80 C75 C76 C77 -0.6(11) .
N30 C75 C76 C77 179.1(6) .
C75 C76 C77 C78 1.4(11) .
C76 C77 C78 C79 -1.4(11) .
C76 C77 C78 N26 177.7(6) .
C77 C78 C79 C80 0.5(10) .
N26 C78 C79 C80 -178.5(6) .
C76 C75 C80 C79 -0.3(10) .
N30 C75 C80 C79 -180.0(7) .
C78 C79 C80 C75 0.3(10) .
C86 C81 C82 C83 -1.7(11) .
N29 C81 C82 C83 176.9(6) .
C81 C82 C83 C84 1.9(11) .
C82 C83 C84 C85 -1.2(11) .
C82 C83 C84 N30 179.3(6) .
C83 C84 C85 C86 0.2(11) .
N30 C84 C85 C86 179.7(7) .
C84 C85 C86 C81 -0.1(11) .
C82 C81 C86 C85 0.8(11) .
N29 C81 C86 C85 -177.8(6) .
O7 C87 C89 C94 -178.5(6) .
O6 C87 C89 C94 1.9(10) .
O7 C87 C89 C90 -1.5(10) .
O6 C87 C89 C90 178.9(6) .
C94 C89 C90 C91 -1.9(11) .
C87 C89 C90 C91 -179.1(7) .
C89 C90 C91 C92 2.7(12) .
C90 C91 C92 O10 173.6(7) .
C90 C91 C92 C93 -1.3(12) .
C91 C92 C93 C94 -0.7(11) .
O10 C92 C93 C94 -175.3(7) .
C90 C89 C94 C93 -0.2(11) .
C87 C89 C94 C93 176.9(7) .
C92 C93 C94 C89 1.4(11) .
C100 C95 C96 C97 3.0(10) .
O10 C95 C96 C97 177.8(6) .
C95 C96 C97 C98 -1.5(10) .
C96 C97 C98 C99 -1.4(10) .
C96 C97 C98 C88 176.0(6) .
O8 C88 C98 C97 175.1(6) .
O9 C88 C98 C97 -5.4(9) .
O8 C88 C98 C99 -7.5(9) .
O9 C88 C98 C99 172.1(6) .
C97 C98 C99 C100 3.0(10) .
C88 C98 C99 C100 -174.6(6) .
C96 C95 C100 C99 -1.4(11) .
O10 C95 C100 C99 -175.9(6) .
C98 C99 C100 C95 -1.6(11) .
N2 C1 N1 C2 0.2(7) .
N2 C1 N1 Co1 -177.3(4) .
N3 C2 N1 C1 -0.2(8) .
N3 C2 N1 Co1 177.3(5) .
N1 C1 N2 N3 -0.1(7) .
N1 C1 N2 C7 178.8(6) .
C8 C7 N2 C1 -22.2(10) .
C12 C7 N2 C1 159.4(6) .
C8 C7 N2 N3 156.6(6) .
C12 C7 N2 N3 -21.8(8) .
N1 C2 N3 N2 0.1(8) .
C1 N2 N3 C2 0.0(7) .
C7 N2 N3 C2 -179.0(6) .
N5 C3 N4 N6 0.5(8) .
N5 C3 N4 C16 174.9(6) .
C17 C16 N4 C3 -158.1(7) .
C15 C16 N4 C3 20.6(11) .
C17 C16 N4 N6 15.6(10) .
C15 C16 N4 N6 -165.6(6) .
N4 C3 N5 C4 -1.0(7) .
N4 C3 N5 Co1 -173.6(4) 1_545
N6 C4 N5 C3 1.3(8) .
N6 C4 N5 Co1 173.7(5) 1_545
N5 C4 N6 N4 -1.0(8) .
C3 N4 N6 C4 0.3(8) .
C16 N4 N6 C4 -174.7(6) .
N9 C5 N7 N8 0.7(9) .
N9 C5 N7 C22 176.2(7) .
C21 C22 N7 C5 173.4(8) .
C23 C22 N7 C5 -6.4(12) .
C21 C22 N7 N8 -11.4(11) .
C23 C22 N7 N8 168.8(7) .
N9 C6 N8 N7 0.8(11) .
C5 N7 N8 C6 -0.9(10) .
C22 N7 N8 C6 -177.1(7) .
N7 C5 N9 C6 -0.1(9) .
N7 C5 N9 Co1 174.2(5) 1_544
N8 C6 N9 C5 -0.5(11) .
N8 C6 N9 Co1 -174.8(7) 1_544
C9 C10 N10 C19 -133.1(7) .
C11 C10 N10 C19 45.8(9) .
C9 C10 N10 C13 29.7(9) .
C11 C10 N10 C13 -151.3(6) .
C24 C19 N10 C10 -130.0(7) .
C20 C19 N10 C10 48.8(9) .
C24 C19 N10 C13 66.6(8) .
C20 C19 N10 C13 -114.6(7) .
C18 C13 N10 C10 -132.6(7) .
C14 C13 N10 C10 48.7(9) .
C18 C13 N10 C19 30.6(9) .
C14 C13 N10 C19 -148.1(6) .
N13 C39 N11 C40 0.4(7) .
N13 C39 N11 Co2 142.8(4) .
N12 C40 N11 C39 -0.9(7) .
N12 C40 N11 Co2 -144.0(5) .
N11 C40 N12 N13 1.0(7) .
N11 C39 N13 N12 0.2(7) .
N11 C39 N13 C45 -174.8(6) .
C40 N12 N13 C39 -0.7(7) .
C40 N12 N13 C45 174.6(5) .
C50 C45 N13 C39 24.2(10) .
C46 C45 N13 C39 -154.4(7) .
C50 C45 N13 N12 -150.1(6) .
C46 C45 N13 N12 31.3(9) .
C55 C54 N14 C41 -136.6(11) .
C53 C54 N14 C41 40.0(14) .
C55 C54 N14 N15 18.2(17) .
C53 C54 N14 N15 -165.1(11) .
N16 C41 N14 C54 175.8(10) .
N16 C41 N14 N15 16.6(14) .
C54 N14 N15 C42 -178.9(11) .
C41 N14 N15 C42 -22.1(15) .
N16 C42 N15 N14 16.9(15) .
N19 C43 N17 N18 2.5(9) .
N19 C43 N17 C60 -175.6(6) .
C59 C60 N17 N18 6.1(9) .
C61 C60 N17 N18 -174.2(6) .
C59 C60 N17 C43 -176.0(7) .
C61 C60 N17 C43 3.7(11) .
N19 C44 N18 N17 2.0(9) .
C43 N17 N18 C44 -2.6(7) .
C60 N17 N18 C44 175.7(6) .
N17 C43 N19 C44 -1.2(9) .
N18 C44 N19 C43 -0.6(9) .
C56 C51 N20 C48 46.3(10) .
C52 C51 N20 C48 -130.7(7) .
C56 C51 N20 C57 -137.8(7) .
C52 C51 N20 C57 45.2(9) .
C49 C48 N20 C51 25.0(10) .
C47 C48 N20 C51 -156.1(7) .
C49 C48 N20 C57 -150.8(7) .
C47 C48 N20 C57 28.1(10) .
C62 C57 N20 C51 52.3(9) .
C58 C57 N20 C51 -121.8(8) .
C62 C57 N20 C48 -131.7(7) .
C58 C57 N20 C48 54.2(9) .
N23 C64 N21 C63 2.7(7) .
N23 C64 N21 Co2 -171.9(4) .
N22 C63 N21 C64 -2.0(9) .
N22 C63 N21 Co2 172.1(5) .
N21 C63 N22 N23 0.5(10) .
N21 C64 N23 N22 -2.6(8) .
N21 C64 N23 C69 -178.5(6) .
C63 N22 N23 C64 1.3(9) .
C63 N22 N23 C69 177.6(7) .
C74 C69 N23 C64 -175.5(7) .
C70 C69 N23 C64 5.0(11) .
C74 C69 N23 N22 9.1(10) .
C70 C69 N23 N22 -170.4(7) .
N26 C65 N24 C66 -1.9(7) .
N26 C65 N24 Co2 -171.6(4) 1_566
N25 C66 N24 C65 2.5(8) .
N25 C66 N24 Co2 172.4(4) 1_566
N24 C66 N25 N26 -2.0(8) .
N24 C65 N26 N25 0.8(7) .
N24 C65 N26 C78 -176.7(6) .
C66 N25 N26 C65 0.7(7) .
C66 N25 N26 C78 178.4(6) .
C77 C78 N26 C65 -21.4(10) .
C79 C78 N26 C65 157.6(7) .
C77 C78 N26 N25 161.3(6) .
C79 C78 N26 N25 -19.7(9) .
N29 C68 N27 C67 0.6(7) .
N29 C68 N27 Co2 177.9(4) 1_565
N28 C67 N27 C68 -0.8(8) .
N28 C67 N27 Co2 -178.0(5) 1_565
N27 C67 N28 N29 0.6(8) .
N27 C68 N29 N28 -0.2(8) .
N27 C68 N29 C81 -176.1(6) .
C67 N28 N29 C68 -0.3(8) .
C67 N28 N29 C81 176.1(6) .
C86 C81 N29 C68 -25.4(11) .
C82 C81 N29 C68 156.0(7) .
C86 C81 N29 N28 159.0(7) .
C82 C81 N29 N28 -19.6(9) .
C71 C72 N30 C75 136.4(7) .
C73 C72 N30 C75 -39.2(10) .
C71 C72 N30 C84 -41.6(10) .
C73 C72 N30 C84 142.8(7) .
C76 C75 N30 C72 145.0(7) .
C80 C75 N30 C72 -35.3(10) .
C76 C75 N30 C84 -37.0(10) .
C80 C75 N30 C84 142.7(7) .
C83 C84 N30 C72 135.1(7) .
C85 C84 N30 C72 -44.3(10) .
C83 C84 N30 C75 -42.9(10) .
C85 C84 N30 C75 137.6(7) .
O2 C25 O1 Co1 4.7(12) .
C27 C25 O1 Co1 -173.5(5) .
C31 C30 O5 C36 54.7(10) .
C29 C30 O5 C36 -128.7(7) .
C37 C36 O5 C30 34.3(9) .
C35 C36 O5 C30 -148.0(6) .
O7 C87 O6 Co2 2.4(10) .
C89 C87 O6 Co2 -178.1(4) .
C91 C92 O10 C95 154.2(7) .
C93 C92 O10 C95 -30.9(11) .
C100 C95 O10 C92 -44.7(10) .
C96 C95 O10 C92 140.6(7) .

loop_
_platon_squeeze_void_nr
_platon_squeeze_void_average_x
_platon_squeeze_void_average_y
_platon_squeeze_void_average_z
_platon_squeeze_void_volume
_platon_squeeze_void_count_electrons
_platon_squeeze_void_content
1 -0.077 -0.069 0.017 51 9 ' '
2 0.591 0.653 0.325 48 7 ' '
3 0.562 0.125 0.905 22 6 ' '
4 0.850 0.250 0.298 7 0 ' '
5 0.850 0.364 0.297 8 1 ' '
6 0.879 0.850 0.425 13 1 ' '
